data_1570765
loop_
_publ_author_name
'Shi, Zhaojiang'
'Dong, Shicheng'
'Liu, Ting'
'Wang, Wei-Zhen'
'Li, Nan'
'Yuan, Yaofeng'
'Zhu, Jun'
'Ye, Ke-Yin'

_publ_section_title
;
 Electrochemical cascade migratory <i>versus ortho</i>-cyclization of
 2-alkynylbenzenesulfonamides.
;
_journal_issue 8
_journal_name_full 'Chemical science'
_journal_page_first 2827
_journal_page_last 2832
_journal_paper_doi 10.1039/d3sc05229j
_journal_volume 15
_journal_year 2024
_chemical_formula_moiety 'C22 H15 N O3 S'
_chemical_formula_sum 'C22 H15 N O3 S'
_chemical_formula_weight 373.41
_space_group_crystal_system monoclinic
_space_group_IT_number 15
_space_group_name_Hall '-C 2yc'
_space_group_name_H-M_alt 'C 1 2/c 1'
_atom_sites_solution_hydrogens geom
_atom_sites_solution_primary dual
_audit_creation_date 2021-12-25
_audit_creation_method
;
Olex2 1.3
(compiled 2020.11.12 svn.r5f609507 for OlexSys, GUI svn.r6226)
;
_audit_update_record
;
2023-06-24 deposited with the CCDC.	2024-01-11 downloaded from the CCDC.
;
_cell_angle_alpha 90
_cell_angle_beta 94.773(3)
_cell_angle_gamma 90
_cell_formula_units_Z 8
_cell_length_a 13.7479(9)
_cell_length_b 17.9258(9)
_cell_length_c 14.2154(8)
_cell_measurement_reflns_used 9924
_cell_measurement_temperature 296.15
_cell_measurement_theta_max 25.057
_cell_measurement_theta_min 2.434
_cell_volume 3491.1(3)
_computing_cell_refinement 'SAINT V8.38A (Bruker, 2018)'
_computing_data_reduction 'SAINT V8.38A (Bruker, 2018)'
_computing_molecular_graphics 'Olex2 1.3 (Dolomanov et al., 2009)'
_computing_publication_material 'Olex2 1.3 (Dolomanov et al., 2009)'
_computing_structure_refinement 'SHELXL 2018/3 (Sheldrick, 2015)'
_computing_structure_solution 'SHELXT 2018/2 (Sheldrick, 2018)'
_diffrn_ambient_temperature 296.15
_diffrn_measured_fraction_theta_full 0.997
_diffrn_measured_fraction_theta_max 0.997
_diffrn_measurement_device_type 'CCD area detector'
_diffrn_measurement_method 'phi and omega scans'
_diffrn_radiation_monochromator graphite
_diffrn_radiation_type MoK\a
_diffrn_radiation_wavelength 0.71073
_diffrn_reflns_av_R_equivalents 0.0444
_diffrn_reflns_av_unetI/netI 0.0409
_diffrn_reflns_Laue_measured_fraction_full 0.997
_diffrn_reflns_Laue_measured_fraction_max 0.997
_diffrn_reflns_limit_h_max 16
_diffrn_reflns_limit_h_min -16
_diffrn_reflns_limit_k_max 21
_diffrn_reflns_limit_k_min -21
_diffrn_reflns_limit_l_max 16
_diffrn_reflns_limit_l_min -16
_diffrn_reflns_number 37216
_diffrn_reflns_point_group_measured_fraction_full 0.997
_diffrn_reflns_point_group_measured_fraction_max 0.997
_diffrn_reflns_theta_full 25.075
_diffrn_reflns_theta_max 25.075
_diffrn_reflns_theta_min 2.434
_diffrn_source_current 1.4
_diffrn_source_power 0.07
_diffrn_source_voltage 50.0
_exptl_absorpt_coefficient_mu 0.209
_exptl_absorpt_correction_T_max 0.7452
_exptl_absorpt_correction_T_min 0.4125
_exptl_absorpt_correction_type none
_exptl_absorpt_process_details
;
SADABS-2016/2 (Bruker,2016/2) was used for absorption correction.
wR2(int) was 0.1308 before and 0.0569 after correction.
The Ratio of minimum to maximum transmission is 0.5535.
The \l/2 correction factor is Not present.
;
_exptl_crystal_colour 'clear light white'
_exptl_crystal_colour_lustre clear
_exptl_crystal_colour_modifier light
_exptl_crystal_colour_primary white
_exptl_crystal_density_diffrn 1.421
_exptl_crystal_description block
_exptl_crystal_F_000 1552
_exptl_crystal_size_max 0.2
_exptl_crystal_size_mid 0.2
_exptl_crystal_size_min 0.2
_refine_diff_density_max 0.324
_refine_diff_density_min -0.579
_refine_diff_density_rms 0.118
_refine_ls_extinction_coef 0.0033(4)
_refine_ls_extinction_expression Fc^*^=kFc[1+0.001xFc^2^\l^3^/sin(2\q)]^-1/4^
_refine_ls_extinction_method 'SHELXL-2018/3 (Sheldrick 2018)'
_refine_ls_goodness_of_fit_ref 1.042
_refine_ls_hydrogen_treatment constr
_refine_ls_matrix_type full
_refine_ls_number_parameters 246
_refine_ls_number_reflns 3100
_refine_ls_number_restraints 0
_refine_ls_restrained_S_all 1.042
_refine_ls_R_factor_all 0.0399
_refine_ls_R_factor_gt 0.0320
_refine_ls_shift/su_max 0.001
_refine_ls_shift/su_mean 0.000
_refine_ls_structure_factor_coef Fsqd
_refine_ls_weighting_details 'w=1/[\s^2^(Fo^2^)+(0.0422P)^2^+3.1374P] where P=(Fo^2^+2Fc^2^)/3'
_refine_ls_weighting_scheme calc
_refine_ls_wR_factor_gt 0.0813
_refine_ls_wR_factor_ref 0.0841
_reflns_Friedel_coverage 0.000
_reflns_number_gt 2867
_reflns_number_total 3100
_reflns_threshold_expression 'I > 2\s(I)'
_cod_data_source_file d3sc05229j2.cif
_cod_data_source_block szj-071b-1
_cod_depositor_comments 'Adding full bibliography for 1570763--1570767.cif.'
_cod_database_code 1570765
_shelx_shelxl_version_number 2018/3
_shelx_space_group_comment
;
The symmetry employed for this shelxl refinement is uniquely defined
by the following loop, which should always be used as a source of
symmetry information in preference to the above space-group names.
They are only intended as comments.
;
_shelx_estimated_absorpt_t_max 0.959
_shelx_estimated_absorpt_t_min 0.959
_olex2_refinement_description
;
1. Fixed Uiso
 At 1.2 times of:
  All C(H) groups
 At 1.5 times of:
  All C(H,H,H) groups
2.a Aromatic/amide H refined with riding coordinates:
 C19(H006), C18(H007), C21(H009), C20(H00A), C22(H00C), C2(H00D), C3(H00E),
 C5(H00F), C4(H00I), C10(H00K), C11(H00O), C12(H00P)
2.b Idealised Me refined as rotating group:
 C16(H00B,H00G,H00H)
;
_olex2_submission_special_instructions 'No special instructions were received'

loop_
_space_group_symop_operation_xyz
'x, y, z'
'-x, y, -z+1/2'
'x+1/2, y+1/2, z'
'-x+1/2, y+1/2, -z+1/2'
'-x, -y, -z'
'x, -y, z-1/2'
'-x+1/2, -y+1/2, -z'
'x+1/2, -y+1/2, z-1/2'

loop_
_atom_site_label
_atom_site_type_symbol
_atom_site_fract_x
_atom_site_fract_y
_atom_site_fract_z
_atom_site_U_iso_or_equiv
_atom_site_adp_type
_atom_site_occupancy
_atom_site_site_symmetry_order
_atom_site_calc_flag
_atom_site_refinement_flags_posn
_atom_site_refinement_flags_adp
_atom_site_refinement_flags_occupancy
_atom_site_disorder_assembly
_atom_site_disorder_group
S1 S 0.42727(2) 0.37853(2) 0.51693(2) 0.02300(13) Uani 1 1 d . . . . .
O1 O 0.53000(7) 0.38620(6) 0.51274(7) 0.0316(3) Uani 1 1 d . . . . .
O3 O 0.44643(8) 0.24979(6) 0.40472(7) 0.0300(3) Uani 1 1 d . . . . .
O2 O 0.36441(8) 0.40299(6) 0.43843(7) 0.0338(3) Uani 1 1 d . . . . .
N1 N 0.40030(8) 0.28874(6) 0.54475(8) 0.0229(3) Uani 1 1 d . . . . .
C19 C 0.17927(11) 0.18655(8) 0.85921(11) 0.0285(3) Uani 1 1 d . . . . .
H006 H 0.112611 0.188303 0.865986 0.034 Uiso 1 1 calc R U . . .
C18 C 0.21353(10) 0.19853(8) 0.77138(10) 0.0251(3) Uani 1 1 d . . . . .
H007 H 0.169659 0.208124 0.719416 0.030 Uiso 1 1 calc R U . . .
C17 C 0.31327(10) 0.19626(7) 0.76060(10) 0.0219(3) Uani 1 1 d . . . . .
C21 C 0.34335(11) 0.17010(9) 0.92686(10) 0.0304(3) Uani 1 1 d . . . . .
H009 H 0.387028 0.161047 0.979143 0.037 Uiso 1 1 calc R U . . .
C20 C 0.24418(11) 0.17198(8) 0.93679(10) 0.0292(3) Uani 1 1 d . . . . .
H00A H 0.221101 0.163477 0.995514 0.035 Uiso 1 1 calc R U . . .
C14 C 0.38979(10) 0.15720(8) 0.50998(10) 0.0244(3) Uani 1 1 d . . . . .
C22 C 0.37780(10) 0.18169(8) 0.83901(10) 0.0282(3) Uani 1 1 d . . . . .
H00C H 0.444512 0.179695 0.832526 0.034 Uiso 1 1 calc R U . . .
C2 C 0.39109(11) 0.48483(8) 0.65065(11) 0.0292(3) Uani 1 1 d . . . . .
H00D H 0.407553 0.522242 0.609523 0.035 Uiso 1 1 calc R U . . .
C3 C 0.36617(11) 0.50111(8) 0.74092(11) 0.0309(3) Uani 1 1 d . . . . .
H00E H 0.365131 0.550400 0.761241 0.037 Uiso 1 1 calc R U . . .
C5 C 0.34070(10) 0.37016(8) 0.77299(10) 0.0251(3) Uani 1 1 d . . . . .
H00F H 0.323673 0.332896 0.814078 0.030 Uiso 1 1 calc R U . . .
C15 C 0.41420(10) 0.23259(8) 0.47921(9) 0.0234(3) Uani 1 1 d . . . . .
C6 C 0.36458(9) 0.35229(8) 0.68196(10) 0.0219(3) Uani 1 1 d . . . . .
C4 C 0.34279(11) 0.44405(8) 0.80100(10) 0.0276(3) Uani 1 1 d . . . . .
H00I H 0.328079 0.455842 0.861925 0.033 Uiso 1 1 calc R U . . .
C9 C 0.36275(10) 0.14625(8) 0.60336(10) 0.0241(3) Uani 1 1 d . . . . .
C10 C 0.34867(11) 0.07329(8) 0.63479(11) 0.0299(3) Uani 1 1 d . . . . .
H00K H 0.332794 0.065031 0.696266 0.036 Uiso 1 1 calc R U . . .
C8 C 0.34967(9) 0.20942(8) 0.66559(10) 0.0221(3) Uani 1 1 d . . . . .
C7 C 0.36899(9) 0.27894(8) 0.63586(9) 0.0216(3) Uani 1 1 d . . . . .
C1 C 0.39038(10) 0.41064(8) 0.62448(10) 0.0234(3) Uani 1 1 d . . . . .
C11 C 0.35822(12) 0.01388(9) 0.57521(13) 0.0376(4) Uani 1 1 d . . . . .
H00O H 0.349994 -0.034444 0.597012 0.045 Uiso 1 1 calc R U . . .
C12 C 0.38001(12) 0.02538(9) 0.48293(13) 0.0377(4) Uani 1 1 d . . . . .
H00P H 0.383491 -0.015546 0.443145 0.045 Uiso 1 1 calc R U . . .
C13 C 0.39677(11) 0.09593(9) 0.44810(11) 0.0310(3) Uani 1 1 d . . . . .
C16 C 0.42201(14) 0.10330(10) 0.34722(12) 0.0421(4) Uani 1 1 d . . . . .
H00B H 0.376220 0.136174 0.313623 0.063 Uiso 1 1 calc R U . . .
H00G H 0.419161 0.055113 0.317639 0.063 Uiso 1 1 calc R U . . .
H00H H 0.486694 0.123286 0.346212 0.063 Uiso 1 1 calc R U . . .

loop_
_atom_site_aniso_label
_atom_site_aniso_U_11
_atom_site_aniso_U_22
_atom_site_aniso_U_33
_atom_site_aniso_U_23
_atom_site_aniso_U_13
_atom_site_aniso_U_12
S1 0.0259(2) 0.0235(2) 0.0202(2) 0.00294(13) 0.00532(14) -0.00108(13)
O1 0.0288(6) 0.0363(6) 0.0310(6) -0.0034(5) 0.0109(4) -0.0062(4)
O3 0.0342(6) 0.0362(6) 0.0201(5) -0.0005(4) 0.0060(4) -0.0006(5)
O2 0.0412(6) 0.0345(6) 0.0253(5) 0.0081(5) 0.0006(5) 0.0042(5)
N1 0.0261(6) 0.0223(6) 0.0209(6) 0.0015(5) 0.0056(5) -0.0003(5)
C19 0.0251(7) 0.0279(8) 0.0338(8) -0.0013(6) 0.0103(6) -0.0022(6)
C18 0.0237(7) 0.0238(7) 0.0278(7) 0.0011(6) 0.0023(6) -0.0003(6)
C17 0.0239(7) 0.0169(6) 0.0256(7) 0.0018(5) 0.0058(6) -0.0011(5)
C21 0.0345(8) 0.0309(8) 0.0255(7) 0.0059(6) 0.0000(6) -0.0012(6)
C20 0.0379(8) 0.0251(8) 0.0261(7) 0.0007(6) 0.0113(6) -0.0035(6)
C14 0.0183(7) 0.0273(8) 0.0276(7) -0.0023(6) 0.0017(5) 0.0000(6)
C22 0.0225(7) 0.0302(8) 0.0321(8) 0.0062(6) 0.0040(6) 0.0002(6)
C2 0.0332(8) 0.0233(7) 0.0317(8) 0.0032(6) 0.0071(6) -0.0002(6)
C3 0.0350(8) 0.0234(8) 0.0346(8) -0.0030(6) 0.0055(7) 0.0015(6)
C5 0.0268(7) 0.0258(7) 0.0233(7) 0.0021(6) 0.0059(6) 0.0004(6)
C15 0.0203(7) 0.0288(8) 0.0209(7) -0.0020(6) 0.0003(5) 0.0021(6)
C6 0.0188(6) 0.0237(7) 0.0235(7) 0.0016(6) 0.0022(5) 0.0012(5)
C4 0.0285(7) 0.0303(8) 0.0245(7) -0.0031(6) 0.0058(6) 0.0035(6)
C9 0.0178(6) 0.0254(7) 0.0293(8) 0.0001(6) 0.0028(5) 0.0003(5)
C10 0.0260(7) 0.0265(8) 0.0383(8) 0.0010(7) 0.0093(6) -0.0003(6)
C8 0.0180(6) 0.0241(7) 0.0243(7) 0.0016(6) 0.0024(5) 0.0007(5)
C7 0.0200(7) 0.0265(7) 0.0185(7) 0.0015(5) 0.0035(5) 0.0014(5)
C1 0.0225(7) 0.0253(7) 0.0227(7) 0.0013(6) 0.0043(5) 0.0015(6)
C11 0.0342(8) 0.0231(8) 0.0570(11) -0.0011(7) 0.0133(8) -0.0018(6)
C12 0.0357(9) 0.0283(8) 0.0502(10) -0.0134(7) 0.0101(8) -0.0017(7)
C13 0.0255(7) 0.0332(8) 0.0343(8) -0.0081(7) 0.0032(6) 0.0005(6)
C16 0.0537(11) 0.0394(9) 0.0336(9) -0.0131(7) 0.0070(8) 0.0015(8)

loop_
_atom_type_symbol
_atom_type_description
_atom_type_scat_dispersion_real
_atom_type_scat_dispersion_imag
_atom_type_scat_source
C C 0.0033 0.0016 'International Tables Vol C Tables 4.2.6.8 and 6.1.1.4'
H H 0.0000 0.0000 'International Tables Vol C Tables 4.2.6.8 and 6.1.1.4'
N N 0.0061 0.0033 'International Tables Vol C Tables 4.2.6.8 and 6.1.1.4'
O O 0.0106 0.0060 'International Tables Vol C Tables 4.2.6.8 and 6.1.1.4'
S S 0.1246 0.1234 'International Tables Vol C Tables 4.2.6.8 and 6.1.1.4'

loop_
_geom_angle_atom_site_label_1
_geom_angle_atom_site_label_2
_geom_angle_atom_site_label_3
_geom_angle
_geom_angle_site_symmetry_1
_geom_angle_site_symmetry_3
_geom_angle_publ_flag
O1 S1 N1 109.64(6) . . ?
O1 S1 C1 111.43(6) . . ?
O2 S1 O1 118.48(7) . . ?
O2 S1 N1 110.08(6) . . ?
O2 S1 C1 112.53(7) . . ?
N1 S1 C1 91.34(6) . . ?
C15 N1 S1 118.77(9) . . ?
C15 N1 C7 126.36(12) . . ?
C7 N1 S1 114.81(9) . . ?
C18 C19 H006 119.9 . . ?
C20 C19 H006 119.9 . . ?
C20 C19 C18 120.10(13) . . ?
C19 C18 H007 119.8 . . ?
C19 C18 C17 120.36(13) . . ?
C17 C18 H007 119.8 . . ?
C18 C17 C8 120.03(12) . . ?
C22 C17 C18 119.06(13) . . ?
C22 C17 C8 120.91(12) . . ?
C20 C21 H009 120.0 . . ?
C20 C21 C22 120.10(14) . . ?
C22 C21 H009 120.0 . . ?
C19 C20 H00A 120.0 . . ?
C21 C20 C19 119.93(13) . . ?
C21 C20 H00A 120.0 . . ?
C9 C14 C15 119.30(13) . . ?
C13 C14 C15 120.01(13) . . ?
C13 C14 C9 120.64(14) . . ?
C17 C22 H00C 119.8 . . ?
C21 C22 C17 120.45(13) . . ?
C21 C22 H00C 119.8 . . ?
C3 C2 H00D 121.5 . . ?
C1 C2 H00D 121.5 . . ?
C1 C2 C3 117.09(14) . . ?
C2 C3 H00E 119.9 . . ?
C2 C3 C4 120.15(14) . . ?
C4 C3 H00E 119.9 . . ?
C6 C5 H00F 120.5 . . ?
C4 C5 H00F 120.5 . . ?
C4 C5 C6 119.02(13) . . ?
O3 C15 N1 118.46(13) . . ?
O3 C15 C14 126.83(13) . . ?
N1 C15 C14 114.69(12) . . ?
C5 C6 C7 129.63(13) . . ?
C1 C6 C5 117.53(13) . . ?
C1 C6 C7 112.82(12) . . ?
C3 C4 H00I 119.0 . . ?
C5 C4 C3 121.96(14) . . ?
C5 C4 H00I 119.0 . . ?
C14 C9 C8 120.97(13) . . ?
C10 C9 C14 118.73(13) . . ?
C10 C9 C8 120.30(13) . . ?
C9 C10 H00K 119.9 . . ?
C11 C10 C9 120.29(15) . . ?
C11 C10 H00K 119.9 . . ?
C9 C8 C17 119.51(12) . . ?
C7 C8 C17 121.15(12) . . ?
C7 C8 C9 119.34(13) . . ?
N1 C7 C6 108.95(11) . . ?
C8 C7 N1 119.08(12) . . ?
C8 C7 C6 131.97(13) . . ?
C2 C1 S1 123.84(11) . . ?
C2 C1 C6 124.21(13) . . ?
C6 C1 S1 111.89(11) . . ?
C10 C11 H00O 119.7 . . ?
C10 C11 C12 120.51(15) . . ?
C12 C11 H00O 119.7 . . ?
C11 C12 H00P 119.0 . . ?
C13 C12 C11 122.02(15) . . ?
C13 C12 H00P 119.0 . . ?
C14 C13 C16 123.75(15) . . ?
C12 C13 C14 117.69(14) . . ?
C12 C13 C16 118.56(14) . . ?
C13 C16 H00B 109.5 . . ?
C13 C16 H00G 109.5 . . ?
C13 C16 H00H 109.5 . . ?
H00B C16 H00G 109.5 . . ?
H00B C16 H00H 109.5 . . ?
H00G C16 H00H 109.5 . . ?

loop_
_geom_bond_atom_site_label_1
_geom_bond_atom_site_label_2
_geom_bond_distance
_geom_bond_site_symmetry_2
_geom_bond_publ_flag
S1 O1 1.4252(11) . ?
S1 O2 1.4226(11) . ?
S1 N1 1.7056(12) . ?
S1 C1 1.7479(14) . ?
O3 C15 1.2210(17) . ?
N1 C15 1.3955(18) . ?
N1 C7 1.4093(17) . ?
C19 H006 0.9300 . ?
C19 C18 1.387(2) . ?
C19 C20 1.385(2) . ?
C18 H007 0.9300 . ?
C18 C17 1.3930(19) . ?
C17 C22 1.390(2) . ?
C17 C8 1.4976(19) . ?
C21 H009 0.9300 . ?
C21 C20 1.383(2) . ?
C21 C22 1.388(2) . ?
C20 H00A 0.9300 . ?
C14 C15 1.468(2) . ?
C14 C9 1.422(2) . ?
C14 C13 1.415(2) . ?
C22 H00C 0.9300 . ?
C2 H00D 0.9300 . ?
C2 C3 1.386(2) . ?
C2 C1 1.381(2) . ?
C3 H00E 0.9300 . ?
C3 C4 1.387(2) . ?
C5 H00F 0.9300 . ?
C5 C6 1.3983(19) . ?
C5 C4 1.383(2) . ?
C6 C7 1.4727(19) . ?
C6 C1 1.391(2) . ?
C4 H00I 0.9300 . ?
C9 C10 1.401(2) . ?
C9 C8 1.457(2) . ?
C10 H00K 0.9300 . ?
C10 C11 1.374(2) . ?
C8 C7 1.349(2) . ?
C11 H00O 0.9300 . ?
C11 C12 1.385(2) . ?
C12 H00P 0.9300 . ?
C12 C13 1.384(2) . ?
C13 C16 1.509(2) . ?
C16 H00B 0.9600 . ?
C16 H00G 0.9600 . ?
C16 H00H 0.9600 . ?

loop_
_geom_torsion_atom_site_label_1
_geom_torsion_atom_site_label_2
_geom_torsion_atom_site_label_3
_geom_torsion_atom_site_label_4
_geom_torsion
_geom_torsion_site_symmetry_1
_geom_torsion_site_symmetry_2
_geom_torsion_site_symmetry_3
_geom_torsion_site_symmetry_4
_geom_torsion_publ_flag
S1 N1 C15 O3 0.95(17) . . . . ?
S1 N1 C15 C14 179.48(9) . . . . ?
S1 N1 C7 C6 2.22(14) . . . . ?
S1 N1 C7 C8 -177.42(10) . . . . ?
O1 S1 N1 C15 -67.86(11) . . . . ?
O1 S1 N1 C7 109.75(10) . . . . ?
O1 S1 C1 C2 69.57(14) . . . . ?
O1 S1 C1 C6 -107.72(11) . . . . ?
O2 S1 N1 C15 64.17(11) . . . . ?
O2 S1 N1 C7 -118.22(10) . . . . ?
O2 S1 C1 C2 -66.27(14) . . . . ?
O2 S1 C1 C6 116.44(11) . . . . ?
N1 S1 C1 C2 -178.70(13) . . . . ?
N1 S1 C1 C6 4.02(11) . . . . ?
C19 C18 C17 C22 0.1(2) . . . . ?
C19 C18 C17 C8 -179.86(13) . . . . ?
C18 C19 C20 C21 0.6(2) . . . . ?
C18 C17 C22 C21 -0.5(2) . . . . ?
C18 C17 C8 C9 -91.16(16) . . . . ?
C18 C17 C8 C7 87.67(17) . . . . ?
C17 C8 C7 N1 -178.11(11) . . . . ?
C17 C8 C7 C6 2.4(2) . . . . ?
C20 C19 C18 C17 -0.2(2) . . . . ?
C20 C21 C22 C17 0.9(2) . . . . ?
C14 C9 C10 C11 -1.8(2) . . . . ?
C14 C9 C8 C17 175.02(12) . . . . ?
C14 C9 C8 C7 -3.8(2) . . . . ?
C22 C17 C8 C9 88.84(17) . . . . ?
C22 C17 C8 C7 -92.32(17) . . . . ?
C22 C21 C20 C19 -1.0(2) . . . . ?
C2 C3 C4 C5 -1.8(2) . . . . ?
C3 C2 C1 S1 -175.61(11) . . . . ?
C3 C2 C1 C6 1.3(2) . . . . ?
C5 C6 C7 N1 -177.72(13) . . . . ?
C5 C6 C7 C8 1.9(3) . . . . ?
C5 C6 C1 S1 175.30(10) . . . . ?
C5 C6 C1 C2 -2.0(2) . . . . ?
C15 N1 C7 C6 179.62(12) . . . . ?
C15 N1 C7 C8 0.0(2) . . . . ?
C15 C14 C9 C10 -174.00(12) . . . . ?
C15 C14 C9 C8 6.07(19) . . . . ?
C15 C14 C13 C12 175.27(13) . . . . ?
C15 C14 C13 C16 -4.3(2) . . . . ?
C6 C5 C4 C3 1.2(2) . . . . ?
C4 C5 C6 C7 179.23(14) . . . . ?
C4 C5 C6 C1 0.7(2) . . . . ?
C9 C14 C15 O3 173.33(13) . . . . ?
C9 C14 C15 N1 -5.06(18) . . . . ?
C9 C14 C13 C12 -2.4(2) . . . . ?
C9 C14 C13 C16 178.08(14) . . . . ?
C9 C10 C11 C12 -1.2(2) . . . . ?
C9 C8 C7 N1 0.73(19) . . . . ?
C9 C8 C7 C6 -178.81(13) . . . . ?
C10 C9 C8 C17 -4.91(19) . . . . ?
C10 C9 C8 C7 176.24(13) . . . . ?
C10 C11 C12 C13 2.6(3) . . . . ?
C8 C17 C22 C21 179.54(14) . . . . ?
C8 C9 C10 C11 178.10(14) . . . . ?
C7 N1 C15 O3 -176.36(12) . . . . ?
C7 N1 C15 C14 2.17(19) . . . . ?
C7 C6 C1 S1 -3.50(15) . . . . ?
C7 C6 C1 C2 179.23(13) . . . . ?
C1 S1 N1 C15 178.79(11) . . . . ?
C1 S1 N1 C7 -3.60(10) . . . . ?
C1 C2 C3 C4 0.6(2) . . . . ?
C1 C6 C7 N1 0.89(16) . . . . ?
C1 C6 C7 C8 -179.53(14) . . . . ?
C11 C12 C13 C14 -0.8(2) . . . . ?
C11 C12 C13 C16 178.81(15) . . . . ?
C13 C14 C15 O3 -4.4(2) . . . . ?
C13 C14 C15 N1 177.26(12) . . . . ?
C13 C14 C9 C10 3.7(2) . . . . ?
C13 C14 C9 C8 -176.27(13) . . . . ?
